data_7248322
loop_
_publ_author_name
'Nowicki, Krzysztof'
'Krajewska, Joanna'
'St\;epniewski, Tomasz'
'Wielechowska, Monika'
'Wi\'nska, Patrycja'
'Kaczmarczyk, Anna'
'Korpowska, Julia'
'Selent, Jana'
'Marek-Urban, Paulina H.'
'Durka, Krzysztof'
'Wozniak, Krzysztof'
'Laudy, Agnieszka E.'
'Luli\'nski, Sergiusz'

_publ_section_title
;
 Exploiting thiol-functionalized benzosiloxaboroles for achieving diverse
 substitution patterns -- synthesis, characterization and biological
 evaluation of promising antibacterial agents
;
_journal_name_full 'RSC Medicinal Chemistry'
_journal_paper_doi 10.1039/D4MD00061G
_journal_year 2024
_chemical_formula_moiety 'C11 H12 B F2 N O2 S Si'
_chemical_formula_sum 'C11 H12 B F2 N O2 S Si'
_chemical_formula_weight 299.18
_chemical_name_systematic
;
3-((5,7-difluoro-3-hydroxy-1,1-dimethyl-1,3-dihydrobenzo[c][1,2,5]oxasilaborol-6-yl)thio)propanenitrile 
;
_space_group_crystal_system monoclinic
_space_group_IT_number 6
_space_group_name_Hall 'P -2y'
_space_group_name_H-M_alt 'P 1 m 1'
_atom_sites_solution_hydrogens mixed
_audit_creation_method SHELXL-2013
_audit_update_record
;
2022-07-15 deposited with the CCDC.	2024-03-19 downloaded from the CCDC.
;
_cell_angle_alpha 90
_cell_angle_beta 103.038(3)
_cell_angle_gamma 90
_cell_formula_units_Z 2
_cell_length_a 8.7169(3)
_cell_length_b 7.4368(3)
_cell_length_c 10.3692(3)
_cell_measurement_reflns_used 2047
_cell_measurement_temperature 100(2)
_cell_measurement_theta_max 72.3950
_cell_measurement_theta_min 4.3330
_cell_volume 654.86(4)
_computing_cell_refinement 'CrysAlisPro 1.171.40.84a (Rigaku OD, 2020)'
_computing_data_collection 'CrysAlisPro 1.171.40.84a (Rigaku OD, 2020)'
_computing_data_reduction 'CrysAlisPro 1.171.40.84a (Rigaku OD, 2020)'
_computing_structure_refinement 'SHELXL-2013 (Sheldrick, 2013)'
_diffrn_ambient_environment N~2~
_diffrn_ambient_temperature 100.01(10)
_diffrn_detector 'CCD plate'
_diffrn_detector_area_resol_mean 5.2195
_diffrn_detector_type Atlas
_diffrn_measured_fraction_theta_full 0.995
_diffrn_measured_fraction_theta_max 0.965
_diffrn_measurement_device 'four-circle diffractometer'
_diffrn_measurement_device_type 'SuperNova, Dual, Cu at home/near, Atlas'
_diffrn_radiation_monochromator mirror
_diffrn_radiation_probe x-ray
_diffrn_radiation_type 'Cu K\a'
_diffrn_radiation_wavelength 1.54184
_diffrn_reflns_av_unetI/netI 0.0185
_diffrn_reflns_Laue_measured_fraction_full 0.995
_diffrn_reflns_Laue_measured_fraction_max 0.965
_diffrn_reflns_limit_h_max 10
_diffrn_reflns_limit_h_min -10
_diffrn_reflns_limit_k_max 8
_diffrn_reflns_limit_k_min 0
_diffrn_reflns_limit_l_max 12
_diffrn_reflns_limit_l_min -12
_diffrn_reflns_number 1720
_diffrn_reflns_point_group_measured_fraction_full 0.996
_diffrn_reflns_point_group_measured_fraction_max 0.966
_diffrn_reflns_theta_full 67.679
_diffrn_reflns_theta_max 72.527
_diffrn_reflns_theta_min 4.377
_diffrn_source 'micro-focus sealed X-ray tube'
_diffrn_source_type 'SuperNova (Cu) X-ray Source'
_exptl_absorpt_correction_T_max 1.000
_exptl_absorpt_correction_T_min 0.697
_exptl_absorpt_correction_type gaussian
_exptl_absorpt_process_details
;
CrysAlisPro 1.171.40.84a (Rigaku Oxford Diffraction, 2020)
Numerical absorption correction based on gaussian integration over
a multifaceted crystal model
Empirical absorption correction using spherical harmonics,
implemented in SCALE3 ABSPACK scaling algorithm.
;
_exptl_crystal_colour colourless
_exptl_crystal_density_diffrn 1.517
_exptl_crystal_description block
_exptl_crystal_F_000 308
_exptl_crystal_recrystallization_method 'Re-crystallisation from solvent: CHCl3'
_exptl_crystal_size_max 0.216
_exptl_crystal_size_mid 0.166
_exptl_crystal_size_min 0.083
_refine_diff_density_max 1.756
_refine_diff_density_min -0.876
_refine_diff_density_rms 0.089
_refine_ls_abs_structure_details
;
 Flack x determined using 324 quotients [(I+)-(I-)]/[(I+)+(I-)]
 (Parsons and Flack (2004), Acta Cryst. A60, s61).
;
_refine_ls_abs_structure_Flack -0.06(4)
_refine_ls_extinction_method none
_refine_ls_goodness_of_fit_ref 1.082
_refine_ls_hydrogen_treatment mixed
_refine_ls_matrix_type full
_refine_ls_number_parameters 234
_refine_ls_number_reflns 1720
_refine_ls_number_restraints 148
_refine_ls_restrained_S_all 1.135
_refine_ls_R_factor_all 0.0497
_refine_ls_R_factor_gt 0.0471
_refine_ls_shift/su_max 0.01
_refine_ls_shift/su_mean 0.01
_refine_ls_structure_factor_coef Fsqd
_refine_ls_weighting_details 'w=1/[\s^2^(Fo^2^)+(0.0556P)^2^+1.4978P] where P=(Fo^2^+2Fc^2^)/3'
_refine_ls_weighting_scheme calc
_refine_ls_wR_factor_gt 0.1168
_refine_ls_wR_factor_ref 0.1195
_reflns_Friedel_coverage 0.996
_reflns_Friedel_fraction_full 0.997
_reflns_Friedel_fraction_max 0.967
_reflns_number_gt 1623
_reflns_number_total 1720
_reflns_threshold_expression 'I > 2\s(I)'
_cod_data_source_file d4md00061g2.cif
_cod_data_source_block 6
_cod_original_sg_symbol_H-M 'P m'
_cod_database_code 7248322
_shelx_space_group_comment
;
The symmetry employed for this shelxl refinement is uniquely defined
by the following loop, which should always be used as a source of
symmetry information in preference to the above space-group names.
They are only intended as comments.
;
_oxdiff_exptl_absorpt_empirical_full_min 0.780
_oxdiff_exptl_absorpt_empirical_full_max 1.457
_oxdiff_exptl_absorpt_empirical_details
;
Empirical correction (ABSPACK) includes:
- Absorption correction using spherical harmonics
- Frame scaling
;
_shelxl_version_number 2013-4

loop_
_space_group_symop_operation_xyz
'x, y, z'
'x, -y, z'

loop_
_atom_site_label
_atom_site_type_symbol
_atom_site_fract_x
_atom_site_fract_y
_atom_site_fract_z
_atom_site_U_iso_or_equiv
_atom_site_adp_type
_atom_site_occupancy
_atom_site_site_symmetry_order
_atom_site_calc_flag
_atom_site_refinement_flags_posn
_atom_site_refinement_flags_adp
_atom_site_refinement_flags_occupancy
_atom_site_disorder_assembly
_atom_site_disorder_group
C24 C 0.961(2) 0.0000 0.167(2) 0.036(4) Uani 1 2 d S TU P . .
C21 C 0.8064(11) 0.0921(13) 0.0817(11) 0.011(3) Uani 0.5 1 d . U P . .
H21A H 0.7606 0.1787 0.1351 0.014 Uiso 0.5 1 calc R U P . .
H21B H 0.8275 0.1541 0.0030 0.014 Uiso 0.5 1 calc R U P . .
C20 C 0.7058(12) 0.0621(12) 0.0449(10) 0.008(2) Uani 0.5 1 d D U P . .
H20A H 0.7577 0.1477 -0.0047 0.010 Uiso 0.5 1 calc R U P . .
H20B H 0.6915 0.1235 0.1262 0.010 Uiso 0.5 1 calc R U P . .
C15 C 0.5041(19) 0.0000 -0.5058(16) 0.012(2) Uani 1 2 d S TU P . .
B2 B 0.5158(19) 0.5000 0.0676(17) 0.011(3) Uani 1 2 d S TU P . .
C16 C 0.6688(19) 0.5000 -0.1317(15) 0.013(3) Uani 1 2 d S TU P . .
H16 H 0.7684 0.5000 -0.0712 0.016 Uiso 1 2 calc R U P . .
N1 N 1.0831(19) 0.0000 0.2204(15) 0.020(2) Uani 1 2 d S TU P . .
N2 N -0.039(2) 0.5000 -0.8118(16) 0.028(3) Uani 1 2 d S TU P . .
C26 C 0.082(3) 0.5000 -0.748(3) 0.068(7) Uani 1 2 d S TU P . .
C31 C 0.3515 0.4173 -0.6159 0.019(3) Uani 0.5 1 d D U P . .
H31A H 0.3679 0.3361 -0.6873 0.022 Uiso 0.5 1 calc R U P . .
H31B H 0.2979 0.3491 -0.5569 0.022 Uiso 0.5 1 calc R U P . .
C33 C 0.2423 0.4066 -0.6805 0.018(3) Uani 0.5 1 d . U P . .
H33A H 0.2479 0.3454 -0.5948 0.022 Uiso 0.5 1 calc R U P . .
H33B H 0.3010 0.3454 -0.7392 0.022 Uiso 0.5 1 calc R U P . .
S1 S 0.5075(10) 0.0000 -0.0594(10) 0.0182(7) Uani 1 2 d DS T P . .
Si4 Si 0.8110(10) 0.0000 -0.5094(10) 0.0174(8) Uani 1 2 d S T P . .
F1 F 0.2483(14) 0.0000 -0.2750(12) 0.024(2) Uani 1 2 d S T P . .
O3 O 0.4192(16) 0.0000 -0.7655(14) 0.019(2) Uani 1 2 d DS TU P . .
F3 F 0.8029(14) 0.0000 -0.1949(12) 0.025(2) Uani 1 2 d S TU P . .
C5 C 0.3651(19) 0.0000 -0.4592(15) 0.018(3) Uani 1 2 d S T P . .
H5 H 0.2640 0.0000 -0.5176 0.021 Uiso 1 2 calc R U P . .
O2 O 0.6837(16) 0.0000 -0.6574(13) 0.021(2) Uani 1 2 d S TU P . .
B1 B 0.532(2) 0.0000 -0.6489(19) 0.024(3) Uani 1 2 d S TU P . .
C4 C 0.654(2) 0.0000 -0.4072(16) 0.013(2) Uani 1 2 d S TU P . .
C14 C 0.9333(16) 0.2053(12) -0.4963(14) 0.021(2) Uani 1 1 d . . . . .
H14A H 0.8654 0.3117 -0.5045 0.031 Uiso 1 1 calc R U . . .
H14B H 0.9909 0.2059 -0.5673 0.031 Uiso 1 1 calc R U . . .
H14C H 1.0083 0.2071 -0.4103 0.031 Uiso 1 1 calc R U . . .
C3 C 0.658(2) 0.0000 -0.2783(15) 0.013(3) Uani 1 2 d S T P . .
C2 C 0.524(2) 0.0000 -0.2291(17) 0.022(3) Uani 1 2 d S TU P . .
C1 C 0.384(2) 0.0000 -0.3231(16) 0.017(3) Uani 1 2 d S TU P . .
H3A H 0.326(4) 0.0000 -0.751(12) 0.025 Uiso 1 2 d DS U P . .
Si2 Si 0.2298(10) 0.5000 -0.0740(9) 0.0160(8) Uani 1 2 d S T P . .
S2 S 0.5335(10) 0.5000 -0.5258(10) 0.0166(7) Uani 1 2 d DS T P . .
F2 F 0.7930(14) 0.5000 -0.3090(12) 0.0235(18) Uani 1 2 d S TU P . .
C8 C 0.381(2) 0.5000 -0.3055(17) 0.019(3) Uani 1 2 d S TU P . .
C10 C 0.661(2) 0.5000 -0.2649(16) 0.015(3) Uani 1 2 d S TU P . .
F4 F 0.2392(14) 0.5000 -0.3917(12) 0.0244(19) Uani 1 2 d S TU P . .
C6 C 0.531(2) 0.5000 -0.0847(17) 0.019(3) Uani 1 2 d S TU P . .
C9 C 0.516(2) 0.5000 -0.3611(14) 0.009(2) Uani 1 2 d S T P . .
O1 O 0.3567(15) 0.5000 0.0734(12) 0.017(2) Uani 1 2 d S T P . .
C13 C 0.1109(16) 0.2937(14) -0.0903(14) 0.025(2) Uani 1 1 d . . . . .
H13A H 0.0328 0.3038 -0.0359 0.037 Uiso 1 1 calc R U . . .
H13B H 0.1796 0.1904 -0.0604 0.037 Uiso 1 1 calc R U . . .
H13C H 0.0570 0.2767 -0.1832 0.037 Uiso 1 1 calc R U . . .
C7 C 0.387(2) 0.5000 -0.1669(16) 0.018(3) Uani 1 2 d S T P . .
O4 O 0.6256(17) 0.5000 0.1798(14) 0.023(2) Uani 1 2 d DS TU P . .
H4A H 0.725(7) 0.5000 0.179(13) 0.035 Uiso 1 2 d DS U P . .

loop_
_atom_site_aniso_label
_atom_site_aniso_U_11
_atom_site_aniso_U_22
_atom_site_aniso_U_33
_atom_site_aniso_U_23
_atom_site_aniso_U_13
_atom_site_aniso_U_12
C24 0.034(4) 0.041(4) 0.034(4) 0.000 0.0089(15) 0.000
C21 0.012(3) 0.012(3) 0.011(3) 0.0001(12) 0.0032(13) -0.0002(12)
C20 0.009(2) 0.008(2) 0.008(2) 0.0001(11) 0.0014(12) 0.0005(11)
C15 0.012(3) 0.012(3) 0.011(3) 0.000 0.0022(12) 0.000
B2 0.011(3) 0.011(3) 0.010(3) 0.000 0.0027(13) 0.000
C16 0.013(3) 0.013(3) 0.014(3) 0.000 0.0027(13) 0.000
N1 0.014(3) 0.024(3) 0.018(3) 0.000 -0.0003(19) 0.000
N2 0.024(3) 0.033(3) 0.027(3) 0.000 0.003(2) 0.000
C26 0.066(7) 0.070(7) 0.066(7) 0.000 0.0156(19) 0.000
C31 0.019(3) 0.019(3) 0.018(3) 0.0003(12) 0.0037(14) 0.0007(12)
C33 0.018(4) 0.018(4) 0.018(4) 0.0000(12) 0.0047(14) -0.0003(12)
S1 0.0170(19) 0.0280(16) 0.0112(13) 0.000 0.0065(12) 0.000
Si4 0.0162(19) 0.0220(17) 0.0145(15) 0.000 0.0044(13) 0.000
F1 0.007(3) 0.057(4) 0.010(3) 0.000 0.004(2) 0.000
O3 0.018(3) 0.024(3) 0.013(3) 0.000 0.0022(18) 0.000
F3 0.017(3) 0.041(3) 0.018(3) 0.000 0.0039(18) 0.000
C5 0.014(4) 0.024(5) 0.013(4) 0.000 -0.003(3) 0.000
O2 0.021(2) 0.022(2) 0.021(2) 0.000 0.0048(12) 0.000
B1 0.024(4) 0.024(4) 0.023(4) 0.000 0.0052(14) 0.000
C4 0.014(3) 0.013(3) 0.014(3) 0.000 0.0034(13) 0.000
C14 0.021(5) 0.023(5) 0.021(4) -0.004(4) 0.009(3) -0.003(4)
C3 0.011(4) 0.022(4) 0.006(4) 0.000 0.000(3) 0.000
C2 0.022(3) 0.022(3) 0.021(3) 0.000 0.0045(13) 0.000
C1 0.016(3) 0.017(3) 0.017(3) 0.000 0.0049(13) 0.000
Si2 0.0125(18) 0.0304(19) 0.0058(14) 0.000 0.0037(13) 0.000
S2 0.0132(17) 0.0263(15) 0.0101(13) 0.000 0.0021(11) 0.000
F2 0.022(3) 0.026(3) 0.023(2) 0.000 0.0074(19) 0.000
C8 0.019(3) 0.019(3) 0.020(3) 0.000 0.0040(13) 0.000
C10 0.015(3) 0.016(3) 0.016(3) 0.000 0.0041(13) 0.000
F4 0.018(3) 0.040(3) 0.015(2) 0.000 0.0032(17) 0.000
C6 0.020(3) 0.019(3) 0.019(3) 0.000 0.0042(13) 0.000
C9 0.016(4) 0.008(4) 0.003(3) 0.000 0.004(3) 0.000
O1 0.016(3) 0.034(4) 0.002(2) 0.000 0.002(2) 0.000
C13 0.019(5) 0.038(5) 0.018(4) -0.004(4) 0.006(3) -0.001(5)
C7 0.021(4) 0.026(5) 0.010(4) 0.000 0.007(3) 0.000
O4 0.022(3) 0.029(3) 0.019(3) 0.000 0.0042(19) 0.000

loop_
_atom_type_symbol
_atom_type_description
_atom_type_scat_dispersion_real
_atom_type_scat_dispersion_imag
_atom_type_scat_source
C C 0.0181 0.0091 'International Tables Vol C Tables 4.2.6.8 and 6.1.1.4'
H H 0.0000 0.0000 'International Tables Vol C Tables 4.2.6.8 and 6.1.1.4'
B B 0.0090 0.0039 'International Tables Vol C Tables 4.2.6.8 and 6.1.1.4'
O O 0.0492 0.0322 'International Tables Vol C Tables 4.2.6.8 and 6.1.1.4'
Si Si 0.2541 0.3302 'International Tables Vol C Tables 4.2.6.8 and 6.1.1.4'
S S 0.3331 0.5567 'International Tables Vol C Tables 4.2.6.8 and 6.1.1.4'
F F 0.0727 0.0534 'International Tables Vol C Tables 4.2.6.8 and 6.1.1.4'
N N 0.0311 0.0180 'International Tables Vol C Tables 4.2.6.8 and 6.1.1.4'

loop_
_exptl_crystal_face_index_h
_exptl_crystal_face_index_k
_exptl_crystal_face_index_l
_exptl_crystal_face_perp_dist
0 -1 -2 0.0692
4 3 -1 0.0431
4 0 -5 0.0534
-5 -2 2 0.0626
0 1 0 0.0279
0 -1 0 0.0550
-1 -1 5 0.1044
-3 1 -4 0.0706
2 -1 1 0.0904

loop_
_geom_angle_atom_site_label_1
_geom_angle_atom_site_label_2
_geom_angle_atom_site_label_3
_geom_angle
_geom_angle_site_symmetry_1
_geom_angle_site_symmetry_3
_geom_angle_publ_flag
N1 C24 C21 153.6(7) . 2 ?
N1 C24 C21 153.6(7) . . ?
C21 C24 C21 51.0(9) 2 . ?
C20 C21 C24 101.1(7) 2 . ?
C20 C21 H21A 111.6 2 . ?
C24 C21 H21A 110.0 . . ?
C20 C21 H21B 111.6 2 . ?
C24 C21 H21B 112.9 . . ?
H21A C21 H21B 109.4 . . ?
C21 C20 S1 112.5(6) 2 . ?
C21 C20 H20A 109.1 2 . ?
S1 C20 H20A 109.1 . . ?
C21 C20 H20B 109.2 2 . ?
S1 C20 H20B 109.1 . . ?
H20A C20 H20B 107.8 . . ?
C5 C15 C4 117.5(12) . . ?
C5 C15 B1 131.5(13) . . ?
C4 C15 B1 110.9(13) . . ?
O4 B2 O1 119.2(13) . . ?
O4 B2 C6 130.9(14) . . ?
O1 B2 C6 110.0(11) . . ?
C10 C16 C6 120.0(14) . . ?
C10 C16 H16 119.8 . . ?
C6 C16 H16 120.2 . . ?
N2 C26 C33 153.0(7) . 2_565 ?
N2 C26 C33 153.0(7) . . ?
C33 C26 C33 52.4(9) 2_565 . ?
C33 C31 S2 107.65(9) 2_565 . ?
C33 C31 H31A 110.2 2_565 . ?
S2 C31 H31A 110.1 . . ?
C33 C31 H31B 110.2 2_565 . ?
S2 C31 H31B 110.2 . . ?
H31A C31 H31B 108.5 . . ?
C33 C33 C26 63.8(5) 2_565 . ?
C33 C33 H33A 117.3 2_565 . ?
C26 C33 H33A 115.0 . . ?
C33 C33 H33B 117.3 2_565 . ?
C26 C33 H33B 119.9 . . ?
H33A C33 H33B 114.4 . . ?
C2 S1 C20 107.2(6) . . ?
C2 S1 C20 107.2(6) . 2 ?
C20 S1 C20 28.5(6) . 2 ?
O2 Si4 C14 108.6(4) . . ?
O2 Si4 C14 108.6(4) . 2 ?
C14 Si4 C14 111.3(6) . 2 ?
O2 Si4 C4 95.7(6) . . ?
C14 Si4 C4 115.6(4) . . ?
C14 Si4 C4 115.6(4) 2 . ?
B1 O3 H3A 111(8) . . ?
C1 C5 C15 115.9(13) . . ?
C1 C5 H5 122.2 . . ?
C15 C5 H5 121.9 . . ?
B1 O2 Si4 113.4(10) . . ?
O2 B1 O3 117.6(15) . . ?
O2 B1 C15 115.6(14) . . ?
O3 B1 C15 126.8(16) . . ?
C3 C4 C15 121.2(14) . . ?
C3 C4 Si4 134.4(12) . . ?
C15 C4 Si4 104.5(9) . . ?
Si4 C14 H14A 109.5 . . ?
Si4 C14 H14B 109.4 . . ?
H14A C14 H14B 109.5 . . ?
Si4 C14 H14C 109.5 . . ?
H14A C14 H14C 109.5 . . ?
H14B C14 H14C 109.5 . . ?
C4 C3 F3 116.5(14) . . ?
C4 C3 C2 122.9(13) . . ?
F3 C3 C2 120.6(12) . . ?
C3 C2 C1 115.3(13) . . ?
C3 C2 S1 128.8(11) . . ?
C1 C2 S1 115.9(13) . . ?
C2 C1 C5 127.2(15) . . ?
C2 C1 F1 116.0(11) . . ?
C5 C1 F1 116.9(13) . . ?
O1 Si2 C13 109.1(4) . . ?
O1 Si2 C13 109.1(4) . 2_565 ?
C13 Si2 C13 113.2(7) . 2_565 ?
O1 Si2 C7 93.5(6) . . ?
C13 Si2 C7 114.9(4) . . ?
C13 Si2 C7 114.9(4) 2_565 . ?
C9 S2 C31 104.5(6) . . ?
C9 S2 C31 104.5(6) . 2_565 ?
C31 S2 C31 40.87(18) . 2_565 ?
F4 C8 C9 116.7(12) . . ?
F4 C8 C7 118.9(15) . . ?
C9 C8 C7 124.4(14) . . ?
F2 C10 C16 119.6(13) . . ?
F2 C10 C9 117.3(11) . . ?
C16 C10 C9 123.1(14) . . ?
C7 C6 C16 122.2(13) . . ?
C7 C6 B2 110.3(13) . . ?
C16 C6 B2 127.5(13) . . ?
C8 C9 C10 113.5(11) . . ?
C8 C9 S2 131.3(10) . . ?
C10 C9 S2 115.2(10) . . ?
B2 O1 Si2 114.7(9) . . ?
Si2 C13 H13A 109.5 . . ?
Si2 C13 H13B 109.4 . . ?
H13A C13 H13B 109.5 . . ?
Si2 C13 H13C 109.5 . . ?
H13A C13 H13C 109.5 . . ?
H13B C13 H13C 109.5 . . ?
C6 C7 C8 116.8(15) . . ?
C6 C7 Si2 111.4(10) . . ?
C8 C7 Si2 131.8(13) . . ?
B2 O4 H4A 121(9) . . ?

loop_
_geom_bond_atom_site_label_1
_geom_bond_atom_site_label_2
_geom_bond_distance
_geom_bond_site_symmetry_2
_geom_bond_publ_flag
C24 N1 1.08(2) . ?
C24 C21 1.591(19) 2 ?
C24 C21 1.591(19) . ?
C21 C20 1.442(14) 2 ?
C21 H21A 0.9900 . ?
C21 H21B 0.9900 . ?
C20 C21 1.442(14) 2 ?
C20 S1 1.879(10) . ?
C20 H20A 0.9900 . ?
C20 H20B 0.9900 . ?
C15 C5 1.40(2) . ?
C15 C4 1.466(19) . ?
C15 B1 1.56(2) . ?
B2 O4 1.329(18) . ?
B2 O1 1.402(18) . ?
B2 C6 1.61(2) . ?
C16 C10 1.366(18) . ?
C16 C6 1.40(2) . ?
C16 H16 0.9500 . ?
N2 C26 1.12(3) . ?
C26 C33 1.57(3) 2_565 ?
C26 C33 1.57(3) . ?
C31 C33 1.66800(10) 2_565 ?
C31 S2 1.761(7) . ?
C31 H31A 0.9900 . ?
C31 H31B 0.9900 . ?
C33 C33 1.38920(10) 2_565 ?
C33 H33A 0.9900 . ?
C33 H33B 0.9900 . ?
S1 C2 1.798(16) . ?
S1 C20 1.879(10) 2 ?
Si4 O2 1.679(10) . ?
Si4 C14 1.849(10) . ?
Si4 C14 1.849(10) 2 ?
Si4 C4 1.912(16) . ?
F1 C1 1.385(16) . ?
O3 B1 1.38(2) . ?
O3 H3A 0.86(3) . ?
F3 C3 1.363(16) . ?
C5 C1 1.384(17) . ?
C5 H5 0.9500 . ?
O2 B1 1.34(2) . ?
C4 C3 1.330(19) . ?
C14 H14A 0.9800 . ?
C14 H14B 0.9800 . ?
C14 H14C 0.9800 . ?
C3 C2 1.37(2) . ?
C2 C1 1.38(2) . ?
Si2 O1 1.672(9) . ?
Si2 C13 1.838(11) . ?
Si2 C13 1.838(11) 2_565 ?
Si2 C7 1.842(17) . ?
S2 C9 1.749(12) . ?
S2 C31 1.761(7) 2_565 ?
F2 C10 1.335(17) . ?
C8 F4 1.352(18) . ?
C8 C9 1.42(2) . ?
C8 C7 1.43(2) . ?
C10 C9 1.42(2) . ?
C6 C7 1.35(2) . ?
C13 H13A 0.9800 . ?
C13 H13B 0.9800 . ?
C13 H13C 0.9800 . ?
O4 H4A 0.87(3) . ?

loop_
_exptl_oxdiff_crystal_face_indexfrac_h
_exptl_oxdiff_crystal_face_indexfrac_k
_exptl_oxdiff_crystal_face_indexfrac_l
_exptl_oxdiff_crystal_face_x
_exptl_oxdiff_crystal_face_y
_exptl_oxdiff_crystal_face_z
0.0008 -1.0004 -1.9982 0.0233 0.0870 0.3574
3.9995 2.9923 -1.0016 -0.2826 -0.8869 -0.1349
3.9999 -0.0084 -4.9963 -0.0662 -0.6356 0.6701
-4.9980 -1.9903 1.9990 0.1111 0.9698 -0.0895
0.0012 0.9999 -0.0017 -0.1697 -0.0772 -0.0902
-0.0012 -0.9999 0.0017 0.1697 0.0772 0.0902
-1.0049 -0.9970 5.0006 0.4608 0.2178 -0.5783
-2.9910 1.0045 -4.0042 -0.6875 0.4374 0.4425
1.9953 -1.0034 1.0034 0.3929 -0.2577 -0.0423
